data_7005144
loop_
_publ_author_name
'Yang, Lei'
'Powell, Douglas R.'
'Houser, Robert P.'

_publ_section_title
;
 Structural variation in copper(I) complexes with pyridylmethylamide
 ligands: structural analysis with a new four-coordinate geometry
 index, tau4.
;
_journal_issue 9
_journal_name_full 'Dalton transactions (Cambridge, England : 2003)'
_journal_page_first 955
_journal_page_last 964
_journal_paper_doi 10.1039/b617136b
_journal_year 2007
_chemical_formula_moiety 'C28 H28 Cu N3 O P, P F6, C H2 Cl2'
_chemical_formula_sum 'C29 H30 Cl2 Cu F6 N3 O P2'
_chemical_formula_weight 746.94
_chemical_name_systematic
;
?
;
_space_group_IT_number 2
_symmetry_cell_setting triclinic
_symmetry_space_group_name_Hall '-P 1'
_symmetry_space_group_name_H-M 'P -1'
_atom_sites_solution_hydrogens geom
_atom_sites_solution_primary direct
_atom_sites_solution_secondary difmap
_audit_creation_method SHELXL-97
_cell_angle_alpha 86.917(5)
_cell_angle_beta 89.583(5)
_cell_angle_gamma 84.150(5)
_cell_formula_units_Z 2
_cell_length_a 8.008(2)
_cell_length_b 11.738(4)
_cell_length_c 17.289(5)
_cell_measurement_reflns_used 6062
_cell_measurement_temperature 97(2)
_cell_measurement_theta_max 28.10
_cell_measurement_theta_min 2.36
_cell_volume 1614.3(8)
_computing_cell_refinement 'Bruker SMART'
_computing_data_collection 'Bruker SMART'
_computing_data_reduction 'Bruker SAINT'
_computing_molecular_graphics 'SHELXTL (Sheldrick, 2000)'
_computing_publication_material 'SHELXTL (Sheldrick, 2000)'
_computing_structure_refinement 'SHELXTL (Sheldrick, 2000)'
_computing_structure_solution 'SHELXTL (Sheldrick, 2000)'
_diffrn_ambient_temperature 97(2)
_diffrn_measured_fraction_theta_full 0.997
_diffrn_measured_fraction_theta_max 0.997
_diffrn_measurement_device_type 'CCD Bruker APEX'
_diffrn_measurement_method '\w scans'
_diffrn_radiation_monochromator graphite
_diffrn_radiation_source 'fine-focus sealed tube'
_diffrn_radiation_type MoK\a
_diffrn_radiation_wavelength 0.71073
_diffrn_reflns_av_R_equivalents 0.0352
_diffrn_reflns_av_sigmaI/netI 0.0407
_diffrn_reflns_limit_h_max 9
_diffrn_reflns_limit_h_min -9
_diffrn_reflns_limit_k_max 14
_diffrn_reflns_limit_k_min -14
_diffrn_reflns_limit_l_max 21
_diffrn_reflns_limit_l_min -21
_diffrn_reflns_number 16793
_diffrn_reflns_theta_full 25.99
_diffrn_reflns_theta_max 25.99
_diffrn_reflns_theta_min 1.75
_diffrn_standards_number 0
_exptl_absorpt_coefficient_mu 1.005
_exptl_absorpt_correction_T_max 0.864
_exptl_absorpt_correction_T_min 0.806
_exptl_absorpt_correction_type multi-scan
_exptl_absorpt_process_details 'SADABS (Sheldrick, 2002)'
_exptl_crystal_colour colorless
_exptl_crystal_density_diffrn 1.537
_exptl_crystal_density_method 'not measured'
_exptl_crystal_description square
_exptl_crystal_F_000 760
_exptl_crystal_size_max 0.23
_exptl_crystal_size_mid 0.20
_exptl_crystal_size_min 0.15
_refine_diff_density_max 1.506
_refine_diff_density_min -0.407
_refine_diff_density_rms 0.093
_refine_ls_extinction_method none
_refine_ls_goodness_of_fit_ref 1.050
_refine_ls_hydrogen_treatment mixed
_refine_ls_matrix_type full
_refine_ls_number_parameters 403
_refine_ls_number_reflns 6340
_refine_ls_number_restraints 0
_refine_ls_restrained_S_all 1.050
_refine_ls_R_factor_all 0.0614
_refine_ls_R_factor_gt 0.0474
_refine_ls_shift/su_max 0.000
_refine_ls_shift/su_mean 0.000
_refine_ls_structure_factor_coef Fsqd
_refine_ls_weighting_details 'calc w=1/[\s^2^(Fo^2^)+(0.0700P)^2^+1.5000P] where P=(Fo^2^+2Fc^2^)/3'
_refine_ls_weighting_scheme calc
_refine_ls_wR_factor_gt 0.1204
_refine_ls_wR_factor_ref 0.1268
_reflns_number_gt 5143
_reflns_number_total 6340
_reflns_threshold_expression I>2\s(I)
_cod_data_source_file b617136b.txt
_cod_data_source_block compound_4_
_cod_depositor_comments
;
The following automatic conversions were performed:
'_symmetry_cell_setting' value 'Triclinic' changed to 'triclinic'
according to '/home/saulius/struct/CIF-dictionaries/cif_core.dic'
dictionary named 'cif_core.dic' version 2.4.1 from 2010-06-29.

Automatic conversion script
Id: cif_fix_enum 1527 2010-12-29 10:47:43Z saulius 
;
_cod_database_code 7005144

loop_
_symmetry_equiv_pos_as_xyz
'x, y, z'
'-x, -y, -z'

loop_
_atom_site_label
_atom_site_type_symbol
_atom_site_fract_x
_atom_site_fract_y
_atom_site_fract_z
_atom_site_U_iso_or_equiv
_atom_site_adp_type
_atom_site_occupancy
_atom_site_symmetry_multiplicity
_atom_site_calc_flag
_atom_site_refinement_flags
_atom_site_disorder_assembly
_atom_site_disorder_group
Cu1 Cu 0.54034(5) 0.68853(3) 0.30141(2) 0.02326(12) Uani 1 1 d . . .
P1 P 0.65278(10) 0.68310(6) 0.18517(5) 0.02091(18) Uani 1 1 d . . .
O1 O 0.6157(3) 0.54250(18) 0.37908(13) 0.0264(5) Uani 1 1 d . . .
N1 N 0.2916(3) 0.6819(2) 0.33241(15) 0.0225(5) Uani 1 1 d . . .
N2 N 0.4271(3) 0.4152(2) 0.36210(18) 0.0279(6) Uani 1 1 d . . .
H2N H 0.401(5) 0.359(4) 0.378(2) 0.033 Uiso 1 1 d . . .
N3 N 0.5970(3) 0.8223(2) 0.36259(16) 0.0272(6) Uani 1 1 d . . .
C1 C 0.2040(4) 0.7709(3) 0.36514(19) 0.0259(7) Uani 1 1 d . . .
H1 H 0.2509 0.8421 0.3644 0.031 Uiso 1 1 calc R . .
C2 C 0.0492(4) 0.7637(3) 0.3997(2) 0.0302(7) Uani 1 1 d . . .
H2 H -0.0079 0.8284 0.4227 0.036 Uiso 1 1 calc R . .
C3 C -0.0217(4) 0.6610(3) 0.4005(2) 0.0329(8) Uani 1 1 d . . .
H3 H -0.1279 0.6537 0.4240 0.040 Uiso 1 1 calc R . .
C4 C 0.0655(4) 0.5698(3) 0.3665(2) 0.0299(7) Uani 1 1 d . . .
H4 H 0.0186 0.4988 0.3652 0.036 Uiso 1 1 calc R . .
C5 C 0.2229(4) 0.5816(3) 0.33390(19) 0.0249(7) Uani 1 1 d . . .
C6 C 0.3285(4) 0.4816(3) 0.3018(2) 0.0277(7) Uani 1 1 d . . .
H6A H 0.2547 0.4315 0.2770 0.033 Uiso 1 1 calc R . .
H6B H 0.4048 0.5102 0.2616 0.033 Uiso 1 1 calc R . .
C7 C 0.5604(4) 0.4493(3) 0.39678(18) 0.0244(7) Uani 1 1 d . . .
C8 C 0.6440(4) 0.3683(3) 0.4578(2) 0.0308(7) Uani 1 1 d . . .
H8A H 0.6860 0.4121 0.4989 0.046 Uiso 1 1 d R . .
H8B H 0.7381 0.3216 0.4348 0.046 Uiso 1 1 d R . .
H8C H 0.5629 0.3183 0.4796 0.046 Uiso 1 1 d R . .
C9 C 0.8123(4) 0.5643(3) 0.16731(18) 0.0233(6) Uani 1 1 d . . .
C10 C 0.8071(4) 0.4604(3) 0.21003(19) 0.0277(7) Uani 1 1 d . . .
H10 H 0.7189 0.4513 0.2461 0.033 Uiso 1 1 calc R . .
C11 C 0.9304(4) 0.3701(3) 0.2000(2) 0.0310(7) Uani 1 1 d . . .
H11 H 0.9257 0.2994 0.2290 0.037 Uiso 1 1 calc R . .
C12 C 1.0599(4) 0.3831(3) 0.1479(2) 0.0342(8) Uani 1 1 d . . .
H12 H 1.1450 0.3217 0.1417 0.041 Uiso 1 1 calc R . .
C13 C 1.0654(4) 0.4852(3) 0.1051(2) 0.0376(9) Uani 1 1 d . . .
H13 H 1.1535 0.4938 0.0689 0.045 Uiso 1 1 calc R . .
C14 C 0.9425(4) 0.5755(3) 0.1148(2) 0.0324(8) Uani 1 1 d . . .
H14 H 0.9474 0.6456 0.0852 0.039 Uiso 1 1 calc R . .
C15 C 0.7618(4) 0.8089(2) 0.15666(19) 0.0234(7) Uani 1 1 d . . .
C16 C 0.8799(4) 0.8408(3) 0.2079(2) 0.0295(7) Uani 1 1 d . . .
H16 H 0.9040 0.7959 0.2546 0.035 Uiso 1 1 calc R . .
C17 C 0.9629(4) 0.9380(3) 0.1913(2) 0.0341(8) Uani 1 1 d . . .
H17 H 1.0437 0.9590 0.2264 0.041 Uiso 1 1 calc R . .
C18 C 0.9273(4) 1.0037(3) 0.1235(2) 0.0358(8) Uani 1 1 d . . .
H18 H 0.9827 1.0705 0.1123 0.043 Uiso 1 1 calc R . .
C19 C 0.8104(4) 0.9722(3) 0.0715(2) 0.0325(8) Uani 1 1 d . . .
H19 H 0.7869 1.0169 0.0247 0.039 Uiso 1 1 calc R . .
C20 C 0.7281(4) 0.8750(3) 0.0884(2) 0.0280(7) Uani 1 1 d . . .
H20 H 0.6482 0.8537 0.0529 0.034 Uiso 1 1 calc R . .
C21 C 0.5009(4) 0.6846(3) 0.10661(18) 0.0225(6) Uani 1 1 d . . .
C22 C 0.5394(4) 0.6368(3) 0.0360(2) 0.0291(7) Uani 1 1 d . . .
H22 H 0.6445 0.5932 0.0290 0.035 Uiso 1 1 calc R . .
C23 C 0.4244(5) 0.6528(3) -0.0242(2) 0.0342(8) Uani 1 1 d . . .
H23 H 0.4518 0.6210 -0.0726 0.041 Uiso 1 1 calc R . .
C24 C 0.2709(4) 0.7145(3) -0.0142(2) 0.0327(8) Uani 1 1 d . . .
H24 H 0.1926 0.7249 -0.0556 0.039 Uiso 1 1 calc R . .
C25 C 0.2307(4) 0.7614(3) 0.0561(2) 0.0306(7) Uani 1 1 d . . .
H25 H 0.1250 0.8043 0.0629 0.037 Uiso 1 1 calc R . .
C26 C 0.3446(4) 0.7457(3) 0.11645(19) 0.0260(7) Uani 1 1 d . . .
H26 H 0.3159 0.7768 0.1650 0.031 Uiso 1 1 calc R . .
C27 C 0.6281(4) 0.9065(3) 0.38523(19) 0.0269(7) Uani 1 1 d . . .
C28 C 0.6692(4) 1.0156(3) 0.4139(2) 0.0337(8) Uani 1 1 d . . .
H28A H 0.7275 1.0013 0.4637 0.062(14) Uiso 1 1 d R . .
H28B H 0.5657 1.0661 0.4208 0.066(14) Uiso 1 1 d R . .
H28C H 0.7420 1.0522 0.3764 0.083(17) Uiso 1 1 d R . .
P2 P 0.14372(10) 0.15800(7) 0.38083(5) 0.0262(2) Uani 1 1 d . . .
F1 F 0.2321(3) 0.22338(17) 0.31079(13) 0.0423(5) Uani 1 1 d . . .
F2 F 0.2823(3) 0.19429(19) 0.43845(14) 0.0501(6) Uani 1 1 d . . .
F3 F 0.0560(3) 0.0921(2) 0.45002(13) 0.0461(6) Uani 1 1 d . . .
F4 F 0.0090(3) 0.1216(2) 0.32236(14) 0.0539(6) Uani 1 1 d . . .
F5 F 0.0300(3) 0.2729(2) 0.39594(15) 0.0534(6) Uani 1 1 d . . .
F6 F 0.2632(3) 0.04360(17) 0.36581(15) 0.0522(6) Uani 1 1 d . . .
Cl1 Cl 0.59040(13) 0.20252(9) 0.21967(7) 0.0507(3) Uani 1 1 d . . .
Cl2 Cl 0.36719(12) 0.09119(9) 0.12145(7) 0.0494(3) Uani 1 1 d . . .
C29 C 0.4931(5) 0.0776(3) 0.2054(2) 0.0377(8) Uani 1 1 d . . .
H29A H 0.4226 0.0607 0.2510 0.045 Uiso 1 1 calc R . .
H29B H 0.5805 0.0122 0.2009 0.045 Uiso 1 1 calc R . .

loop_
_atom_site_aniso_label
_atom_site_aniso_U_11
_atom_site_aniso_U_22
_atom_site_aniso_U_33
_atom_site_aniso_U_23
_atom_site_aniso_U_13
_atom_site_aniso_U_12
Cu1 0.0236(2) 0.0191(2) 0.0281(2) -0.00359(15) 0.00440(15) -0.00620(14)
P1 0.0211(4) 0.0145(4) 0.0277(4) -0.0030(3) 0.0037(3) -0.0039(3)
O1 0.0256(11) 0.0221(11) 0.0325(13) -0.0002(9) 0.0014(9) -0.0077(9)
N1 0.0207(13) 0.0182(12) 0.0290(14) -0.0019(11) 0.0011(10) -0.0037(10)
N2 0.0288(15) 0.0124(12) 0.0432(18) -0.0016(12) -0.0012(12) -0.0062(11)
N3 0.0244(14) 0.0230(14) 0.0354(16) -0.0069(12) 0.0043(11) -0.0053(11)
C1 0.0250(16) 0.0200(15) 0.0332(18) -0.0045(13) -0.0027(13) -0.0033(12)
C2 0.0226(16) 0.0320(18) 0.0355(19) -0.0056(15) -0.0019(13) 0.0020(13)
C3 0.0193(16) 0.039(2) 0.040(2) 0.0027(16) 0.0007(14) -0.0042(14)
C4 0.0237(16) 0.0276(17) 0.039(2) 0.0017(15) -0.0045(14) -0.0097(13)
C5 0.0249(16) 0.0220(15) 0.0285(17) -0.0018(13) -0.0044(13) -0.0058(12)
C6 0.0275(16) 0.0216(16) 0.0353(19) -0.0071(14) -0.0023(13) -0.0062(13)
C7 0.0245(16) 0.0204(15) 0.0284(17) -0.0061(13) 0.0059(13) -0.0002(12)
C8 0.0306(17) 0.0260(17) 0.0357(19) 0.0005(14) 0.0000(14) -0.0033(13)
C9 0.0241(15) 0.0187(15) 0.0276(17) -0.0055(13) -0.0022(12) -0.0021(12)
C10 0.0313(17) 0.0222(16) 0.0303(18) -0.0040(14) 0.0005(13) -0.0053(13)
C11 0.0379(19) 0.0173(15) 0.038(2) -0.0062(14) -0.0064(15) -0.0028(13)
C12 0.0299(18) 0.0257(17) 0.047(2) -0.0129(16) -0.0074(15) 0.0045(14)
C13 0.0272(18) 0.0311(19) 0.055(2) -0.0073(17) 0.0122(16) -0.0023(14)
C14 0.0302(17) 0.0240(17) 0.043(2) -0.0009(15) 0.0076(15) -0.0022(14)
C15 0.0204(15) 0.0141(14) 0.0365(18) -0.0058(13) 0.0071(13) -0.0039(11)
C16 0.0293(17) 0.0264(17) 0.0342(19) -0.0062(14) 0.0047(14) -0.0068(13)
C17 0.0311(18) 0.0280(18) 0.046(2) -0.0122(16) 0.0054(15) -0.0100(14)
C18 0.0319(18) 0.0194(16) 0.058(2) -0.0051(16) 0.0110(16) -0.0099(13)
C19 0.0322(18) 0.0195(16) 0.046(2) 0.0037(15) 0.0075(15) -0.0062(13)
C20 0.0278(16) 0.0214(16) 0.0353(19) -0.0032(14) 0.0047(13) -0.0052(13)
C21 0.0231(15) 0.0172(14) 0.0279(17) 0.0005(12) 0.0023(12) -0.0063(11)
C22 0.0322(17) 0.0194(15) 0.0361(19) -0.0053(14) 0.0011(14) -0.0023(13)
C23 0.047(2) 0.0257(17) 0.0309(19) -0.0066(14) -0.0009(15) -0.0069(15)
C24 0.0377(19) 0.0237(17) 0.038(2) 0.0016(15) -0.0104(15) -0.0096(14)
C25 0.0262(16) 0.0225(16) 0.043(2) 0.0038(15) 0.0000(14) -0.0049(13)
C26 0.0298(16) 0.0188(15) 0.0302(18) -0.0020(13) 0.0047(13) -0.0063(12)
C27 0.0208(15) 0.0288(18) 0.0313(18) -0.0016(14) 0.0010(13) -0.0038(13)
C28 0.0313(18) 0.0199(16) 0.052(2) -0.0068(15) -0.0059(16) -0.0073(13)
P2 0.0256(4) 0.0180(4) 0.0361(5) -0.0039(3) 0.0044(3) -0.0064(3)
F1 0.0473(13) 0.0281(11) 0.0521(14) 0.0014(10) 0.0150(10) -0.0089(9)
F2 0.0559(14) 0.0381(12) 0.0597(15) 0.0026(11) -0.0183(12) -0.0230(11)
F3 0.0480(13) 0.0476(13) 0.0456(13) 0.0006(10) 0.0107(10) -0.0216(11)
F4 0.0602(15) 0.0568(15) 0.0500(14) 0.0006(12) -0.0092(11) -0.0324(12)
F5 0.0541(14) 0.0375(13) 0.0653(16) -0.0081(11) 0.0142(12) 0.0134(11)
F6 0.0550(14) 0.0199(10) 0.0803(18) -0.0024(11) 0.0198(12) 0.0011(10)
Cl1 0.0500(6) 0.0488(6) 0.0566(6) -0.0115(5) 0.0053(5) -0.0173(5)
Cl2 0.0398(5) 0.0477(6) 0.0614(7) -0.0111(5) -0.0049(4) -0.0033(4)
C29 0.040(2) 0.0313(19) 0.042(2) -0.0056(16) 0.0081(16) -0.0025(15)

loop_
_atom_type_symbol
_atom_type_description
_atom_type_scat_dispersion_real
_atom_type_scat_dispersion_imag
_atom_type_scat_source
C C 0.0033 0.0016 'International Tables Vol C Tables 4.2.6.8 and 6.1.1.4'
H H 0.0000 0.0000 'International Tables Vol C Tables 4.2.6.8 and 6.1.1.4'
N N 0.0061 0.0033 'International Tables Vol C Tables 4.2.6.8 and 6.1.1.4'
O O 0.0106 0.0060 'International Tables Vol C Tables 4.2.6.8 and 6.1.1.4'
P P 0.1023 0.0942 'International Tables Vol C Tables 4.2.6.8 and 6.1.1.4'
F F 0.0171 0.0103 'International Tables Vol C Tables 4.2.6.8 and 6.1.1.4'
Cl Cl 0.1484 0.1585 'International Tables Vol C Tables 4.2.6.8 and 6.1.1.4'
Cu Cu 0.3201 1.2651 'International Tables Vol C Tables 4.2.6.8 and 6.1.1.4'

loop_
_geom_angle_atom_site_label_1
_geom_angle_atom_site_label_2
_geom_angle_atom_site_label_3
_geom_angle
_geom_angle_site_symmetry_1
_geom_angle_site_symmetry_3
_geom_angle_publ_flag
N3 Cu1 N1 100.36(10) . . ?
N3 Cu1 O1 102.59(10) . . ?
N1 Cu1 O1 90.99(9) . . ?
N3 Cu1 P1 114.48(8) . . ?
N1 Cu1 P1 128.39(8) . . ?
O1 Cu1 P1 115.30(7) . . ?
C21 P1 C9 105.46(14) . . ?
C21 P1 C15 101.37(14) . . ?
C9 P1 C15 102.35(14) . . ?
C21 P1 Cu1 114.31(10) . . ?
C9 P1 Cu1 117.45(11) . . ?
C15 P1 Cu1 114.00(10) . . ?
C7 O1 Cu1 135.6(2) . . ?
C1 N1 C5 117.6(3) . . ?
C1 N1 Cu1 120.9(2) . . ?
C5 N1 Cu1 120.4(2) . . ?
C7 N2 C6 124.9(3) . . ?
C7 N2 H2N 115(3) . . ?
C6 N2 H2N 120(3) . . ?
C27 N3 Cu1 168.7(3) . . ?
N1 C1 C2 123.1(3) . . ?
N1 C1 H1 118.4 . . ?
C2 C1 H1 118.4 . . ?
C1 C2 C3 119.1(3) . . ?
C1 C2 H2 120.4 . . ?
C3 C2 H2 120.4 . . ?
C4 C3 C2 118.3(3) . . ?
C4 C3 H3 120.8 . . ?
C2 C3 H3 120.8 . . ?
C3 C4 C5 119.9(3) . . ?
C3 C4 H4 120.0 . . ?
C5 C4 H4 120.0 . . ?
N1 C5 C4 121.9(3) . . ?
N1 C5 C6 116.4(3) . . ?
C4 C5 C6 121.7(3) . . ?
N2 C6 C5 111.5(3) . . ?
N2 C6 H6A 109.3 . . ?
C5 C6 H6A 109.3 . . ?
N2 C6 H6B 109.3 . . ?
C5 C6 H6B 109.3 . . ?
H6A C6 H6B 108.0 . . ?
O1 C7 N2 122.5(3) . . ?
O1 C7 C8 120.9(3) . . ?
N2 C7 C8 116.6(3) . . ?
C7 C8 H8A 109.5 . . ?
C7 C8 H8B 109.5 . . ?
H8A C8 H8B 109.5 . . ?
C7 C8 H8C 109.5 . . ?
H8A C8 H8C 109.5 . . ?
H8B C8 H8C 109.5 . . ?
C14 C9 C10 118.8(3) . . ?
C14 C9 P1 122.1(2) . . ?
C10 C9 P1 119.0(2) . . ?
C11 C10 C9 120.4(3) . . ?
C11 C10 H10 119.8 . . ?
C9 C10 H10 119.8 . . ?
C12 C11 C10 120.1(3) . . ?
C12 C11 H11 120.0 . . ?
C10 C11 H11 120.0 . . ?
C13 C12 C11 119.9(3) . . ?
C13 C12 H12 120.0 . . ?
C11 C12 H12 120.0 . . ?
C12 C13 C14 120.2(3) . . ?
C12 C13 H13 119.9 . . ?
C14 C13 H13 119.9 . . ?
C13 C14 C9 120.6(3) . . ?
C13 C14 H14 119.7 . . ?
C9 C14 H14 119.7 . . ?
C20 C15 C16 119.2(3) . . ?
C20 C15 P1 123.3(2) . . ?
C16 C15 P1 117.5(2) . . ?
C15 C16 C17 120.6(3) . . ?
C15 C16 H16 119.7 . . ?
C17 C16 H16 119.7 . . ?
C18 C17 C16 119.8(3) . . ?
C18 C17 H17 120.1 . . ?
C16 C17 H17 120.1 . . ?
C17 C18 C19 120.2(3) . . ?
C17 C18 H18 119.9 . . ?
C19 C18 H18 119.9 . . ?
C20 C19 C18 119.8(3) . . ?
C20 C19 H19 120.1 . . ?
C18 C19 H19 120.1 . . ?
C15 C20 C19 120.5(3) . . ?
C15 C20 H20 119.7 . . ?
C19 C20 H20 119.7 . . ?
C22 C21 C26 119.2(3) . . ?
C22 C21 P1 123.2(2) . . ?
C26 C21 P1 117.4(2) . . ?
C23 C22 C21 120.0(3) . . ?
C23 C22 H22 120.0 . . ?
C21 C22 H22 120.0 . . ?
C24 C23 C22 120.4(3) . . ?
C24 C23 H23 119.8 . . ?
C22 C23 H23 119.8 . . ?
C23 C24 C25 120.0(3) . . ?
C23 C24 H24 120.0 . . ?
C25 C24 H24 120.0 . . ?
C24 C25 C26 119.9(3) . . ?
C24 C25 H25 120.0 . . ?
C26 C25 H25 120.0 . . ?
C25 C26 C21 120.4(3) . . ?
C25 C26 H26 119.8 . . ?
C21 C26 H26 119.8 . . ?
N3 C27 C28 179.5(4) . . ?
C27 C28 H28A 109.5 . . ?
C27 C28 H28B 109.5 . . ?
H28A C28 H28B 109.5 . . ?
C27 C28 H28C 109.5 . . ?
H28A C28 H28C 109.5 . . ?
H28B C28 H28C 109.5 . . ?
F5 P2 F3 91.13(13) . . ?
F5 P2 F4 90.93(15) . . ?
F3 P2 F4 89.90(13) . . ?
F5 P2 F1 89.26(12) . . ?
F3 P2 F1 179.53(13) . . ?
F4 P2 F1 89.83(13) . . ?
F5 P2 F6 178.42(14) . . ?
F3 P2 F6 89.76(13) . . ?
F4 P2 F6 90.37(15) . . ?
F1 P2 F6 89.86(12) . . ?
F5 P2 F2 89.74(14) . . ?
F3 P2 F2 90.99(13) . . ?
F4 P2 F2 178.88(15) . . ?
F1 P2 F2 89.28(13) . . ?
F6 P2 F2 88.94(14) . . ?
Cl1 C29 Cl2 112.2(2) . . ?
Cl1 C29 H29A 109.2 . . ?
Cl2 C29 H29A 109.2 . . ?
Cl1 C29 H29B 109.2 . . ?
Cl2 C29 H29B 109.2 . . ?
H29A C29 H29B 107.9 . . ?

loop_
_geom_bond_atom_site_label_1
_geom_bond_atom_site_label_2
_geom_bond_distance
_geom_bond_site_symmetry_2
_geom_bond_publ_flag
Cu1 N3 2.031(3) . ?
Cu1 N1 2.067(3) . ?
Cu1 O1 2.159(2) . ?
Cu1 P1 2.1975(10) . ?
P1 C21 1.828(3) . ?
P1 C9 1.830(3) . ?
P1 C15 1.834(3) . ?
O1 C7 1.244(4) . ?
N1 C1 1.347(4) . ?
N1 C5 1.348(4) . ?
N2 C7 1.335(4) . ?
N2 C6 1.455(4) . ?
N2 H2N 0.74(4) . ?
N3 C27 1.133(4) . ?
C1 C2 1.380(5) . ?
C1 H1 0.9500 . ?
C2 C3 1.383(5) . ?
C2 H2 0.9500 . ?
C3 C4 1.374(5) . ?
C3 H3 0.9500 . ?
C4 C5 1.393(5) . ?
C4 H4 0.9500 . ?
C5 C6 1.504(4) . ?
C6 H6A 0.9900 . ?
C6 H6B 0.9900 . ?
C7 C8 1.496(5) . ?
C8 H8A 0.9801 . ?
C8 H8B 0.9800 . ?
C8 H8C 0.9799 . ?
C9 C14 1.390(5) . ?
C9 C10 1.395(4) . ?
C10 C11 1.390(5) . ?
C10 H10 0.9500 . ?
C11 C12 1.383(5) . ?
C11 H11 0.9500 . ?
C12 C13 1.380(5) . ?
C12 H12 0.9500 . ?
C13 C14 1.386(5) . ?
C13 H13 0.9500 . ?
C14 H14 0.9500 . ?
C15 C20 1.390(5) . ?
C15 C16 1.392(5) . ?
C16 C17 1.394(5) . ?
C16 H16 0.9500 . ?
C17 C18 1.383(5) . ?
C17 H17 0.9500 . ?
C18 C19 1.392(5) . ?
C18 H18 0.9500 . ?
C19 C20 1.391(4) . ?
C19 H19 0.9500 . ?
C20 H20 0.9500 . ?
C21 C22 1.390(5) . ?
C21 C26 1.392(4) . ?
C22 C23 1.387(5) . ?
C22 H22 0.9500 . ?
C23 C24 1.376(5) . ?
C23 H23 0.9500 . ?
C24 C25 1.383(5) . ?
C24 H24 0.9500 . ?
C25 C26 1.383(5) . ?
C25 H25 0.9500 . ?
C26 H26 0.9500 . ?
C27 C28 1.466(5) . ?
C28 H28A 0.9799 . ?
C28 H28B 0.9800 . ?
C28 H28C 0.9800 . ?
P2 F5 1.582(2) . ?
P2 F3 1.588(2) . ?
P2 F4 1.589(2) . ?
P2 F1 1.598(2) . ?
P2 F6 1.599(2) . ?
P2 F2 1.601(2) . ?
Cl1 C29 1.759(4) . ?
Cl2 C29 1.764(4) . ?
C29 H29A 0.9900 . ?
C29 H29B 0.9900 . ?

loop_
_geom_hbond_atom_site_label_D
_geom_hbond_atom_site_label_H
_geom_hbond_atom_site_label_A
_geom_hbond_distance_DH
_geom_hbond_distance_HA
_geom_hbond_distance_DA
_geom_hbond_angle_DHA
_geom_hbond_site_symmetry_A
N2 H2N F1 0.74(4) 2.53(4) 3.041(4) 128(4) .
N2 H2N F2 0.74(4) 2.43(4) 3.168(4) 171(4) .

loop_
_geom_torsion_atom_site_label_1
_geom_torsion_atom_site_label_2
_geom_torsion_atom_site_label_3
_geom_torsion_atom_site_label_4
_geom_torsion
_geom_torsion_site_symmetry_1
_geom_torsion_site_symmetry_2
_geom_torsion_site_symmetry_3
_geom_torsion_site_symmetry_4
_geom_torsion_publ_flag
N3 Cu1 P1 C21 -122.39(13) . . . . ?
N1 Cu1 P1 C21 5.41(14) . . . . ?
O1 Cu1 P1 C21 118.91(12) . . . . ?
N3 Cu1 P1 C9 113.25(14) . . . . ?
N1 Cu1 P1 C9 -118.96(14) . . . . ?
O1 Cu1 P1 C9 -5.45(13) . . . . ?
N3 Cu1 P1 C15 -6.43(15) . . . . ?
N1 Cu1 P1 C15 121.37(14) . . . . ?
O1 Cu1 P1 C15 -125.12(13) . . . . ?
N3 Cu1 O1 C7 142.2(3) . . . . ?
N1 Cu1 O1 C7 41.3(3) . . . . ?
P1 Cu1 O1 C7 -92.7(3) . . . . ?
N3 Cu1 N1 C1 16.4(3) . . . . ?
O1 Cu1 N1 C1 119.4(2) . . . . ?
P1 Cu1 N1 C1 -116.6(2) . . . . ?
N3 Cu1 N1 C5 -151.1(2) . . . . ?
O1 Cu1 N1 C5 -48.1(2) . . . . ?
P1 Cu1 N1 C5 75.9(2) . . . . ?
N1 Cu1 N3 C27 -107.0(13) . . . . ?
O1 Cu1 N3 C27 159.7(13) . . . . ?
P1 Cu1 N3 C27 34.0(14) . . . . ?
C5 N1 C1 C2 0.1(5) . . . . ?
Cu1 N1 C1 C2 -167.7(2) . . . . ?
N1 C1 C2 C3 -0.7(5) . . . . ?
C1 C2 C3 C4 -0.1(5) . . . . ?
C2 C3 C4 C5 1.4(5) . . . . ?
C1 N1 C5 C4 1.3(5) . . . . ?
Cu1 N1 C5 C4 169.2(2) . . . . ?
C1 N1 C5 C6 -176.0(3) . . . . ?
Cu1 N1 C5 C6 -8.1(4) . . . . ?
C3 C4 C5 N1 -2.1(5) . . . . ?
C3 C4 C5 C6 175.0(3) . . . . ?
C7 N2 C6 C5 -72.3(4) . . . . ?
N1 C5 C6 N2 92.4(3) . . . . ?
C4 C5 C6 N2 -84.9(4) . . . . ?
Cu1 O1 C7 N2 4.2(5) . . . . ?
Cu1 O1 C7 C8 -177.1(2) . . . . ?
C6 N2 C7 O1 -1.5(5) . . . . ?
C6 N2 C7 C8 179.7(3) . . . . ?
C21 P1 C9 C14 81.7(3) . . . . ?
C15 P1 C9 C14 -24.0(3) . . . . ?
Cu1 P1 C9 C14 -149.6(3) . . . . ?
C21 P1 C9 C10 -101.0(3) . . . . ?
C15 P1 C9 C10 153.4(3) . . . . ?
Cu1 P1 C9 C10 27.7(3) . . . . ?
C14 C9 C10 C11 0.1(5) . . . . ?
P1 C9 C10 C11 -177.4(2) . . . . ?
C9 C10 C11 C12 0.5(5) . . . . ?
C10 C11 C12 C13 -0.9(5) . . . . ?
C11 C12 C13 C14 0.8(6) . . . . ?
C12 C13 C14 C9 -0.2(6) . . . . ?
C10 C9 C14 C13 -0.2(5) . . . . ?
P1 C9 C14 C13 177.2(3) . . . . ?
C21 P1 C15 C20 -3.2(3) . . . . ?
C9 P1 C15 C20 105.6(3) . . . . ?
Cu1 P1 C15 C20 -126.5(2) . . . . ?
C21 P1 C15 C16 174.6(2) . . . . ?
C9 P1 C15 C16 -76.6(3) . . . . ?
Cu1 P1 C15 C16 51.3(3) . . . . ?
C20 C15 C16 C17 0.2(5) . . . . ?
P1 C15 C16 C17 -177.6(3) . . . . ?
C15 C16 C17 C18 0.3(5) . . . . ?
C16 C17 C18 C19 -0.8(5) . . . . ?
C17 C18 C19 C20 0.7(5) . . . . ?
C16 C15 C20 C19 -0.3(5) . . . . ?
P1 C15 C20 C19 177.4(2) . . . . ?
C18 C19 C20 C15 -0.1(5) . . . . ?
C9 P1 C21 C22 -22.5(3) . . . . ?
C15 P1 C21 C22 83.9(3) . . . . ?
Cu1 P1 C21 C22 -153.0(2) . . . . ?
C9 P1 C21 C26 163.3(2) . . . . ?
C15 P1 C21 C26 -90.3(2) . . . . ?
Cu1 P1 C21 C26 32.8(3) . . . . ?
C26 C21 C22 C23 1.7(5) . . . . ?
P1 C21 C22 C23 -172.4(3) . . . . ?
C21 C22 C23 C24 -0.9(5) . . . . ?
C22 C23 C24 C25 0.2(5) . . . . ?
C23 C24 C25 C26 -0.3(5) . . . . ?
C24 C25 C26 C21 1.1(5) . . . . ?
C22 C21 C26 C25 -1.8(5) . . . . ?
P1 C21 C26 C25 172.6(2) . . . . ?
